data_7042263
loop_
_publ_author_name
'Bradley, Mark A.'
'Birchall, Chris'
'Blake, Alexander J.'
'Lewis, William'
'Moxey, Graeme J.'
'Kays, Deborah L.'

_publ_section_title
;
 1,8-Bis(silylamido)naphthalene complexes of magnesium and zinc
 synthesised through alkane elimination reactions.
;
_journal_issue 12
_journal_name_full 'Dalton transactions (Cambridge, England : 2003)'
_journal_page_first 4101
_journal_page_last 4110
_journal_paper_doi 10.1039/c7dt00471k
_journal_volume 46
_journal_year 2017
_chemical_formula_moiety 'C44 H52 Br2 Mg2 N2 O2 Si2'
_chemical_formula_sum 'C44 H52 Br2 Mg2 N2 O2 Si2'
_chemical_formula_weight 905.49
_chemical_name_systematic
;
 ?
;
_space_group_crystal_system monoclinic
_space_group_IT_number 15
_space_group_name_Hall '-C 2yc'
_space_group_name_H-M_alt 'C 1 2/c 1'
_symmetry_space_group_name_Hall '-C 2yc'
_symmetry_space_group_name_H-M 'C 1 2/c 1'
_atom_sites_solution_hydrogens geom
_atom_sites_solution_primary direct
_audit_creation_date 2016-10-25
_audit_creation_method
;
Olex2 1.2
(compiled 2016.09.09 svn.r3337 for OlexSys, GUI svn.r5227)
;
_audit_update_record
;
2017-02-07 deposited with the CCDC.
2017-03-01 downloaded from the CCDC.
;
_cell_angle_alpha 90
_cell_angle_beta 90.481(5)
_cell_angle_gamma 90
_cell_formula_units_Z 4
_cell_length_a 14.345(4)
_cell_length_b 14.986(4)
_cell_length_c 19.710(6)
_cell_measurement_reflns_used 5532
_cell_measurement_temperature 90(2)
_cell_measurement_theta_max 27.33
_cell_measurement_theta_min 2.21
_cell_volume 4237(2)
_computing_cell_refinement 'SAINT V6.36A (Bruker, 2016)'
_computing_data_reduction 'SAINT V6.36A (Bruker, 2016)'
_computing_molecular_graphics 'Olex2 (Dolomanov et al., 2009)'
_computing_publication_material 'Olex2 (Dolomanov et al., 2009)'
_computing_structure_refinement 'ShelXL (Sheldrick, 2015)'
_computing_structure_solution 'XS (Sheldrick, 2008)'
_diffrn_ambient_temperature 90(2)
_diffrn_detector_area_resol_mean 8.366
_diffrn_measured_fraction_theta_full 0.995
_diffrn_measured_fraction_theta_max 0.944
_diffrn_measurement_device_type 'Bruker SMART APEX CCD area detector'
_diffrn_measurement_method \w
_diffrn_radiation_monochromator graphite
_diffrn_radiation_type MoK\a
_diffrn_radiation_wavelength 0.71073
_diffrn_reflns_av_R_equivalents 0.0368
_diffrn_reflns_av_unetI/netI 0.0513
_diffrn_reflns_Laue_measured_fraction_full 0.995
_diffrn_reflns_Laue_measured_fraction_max 0.944
_diffrn_reflns_limit_h_max 14
_diffrn_reflns_limit_h_min -18
_diffrn_reflns_limit_k_max 18
_diffrn_reflns_limit_k_min -19
_diffrn_reflns_limit_l_max 24
_diffrn_reflns_limit_l_min -25
_diffrn_reflns_number 11769
_diffrn_reflns_point_group_measured_fraction_full 0.995
_diffrn_reflns_point_group_measured_fraction_max 0.944
_diffrn_reflns_theta_full 25.242
_diffrn_reflns_theta_max 27.462
_diffrn_reflns_theta_min 1.965
_diffrn_standards_number 0
_exptl_absorpt_coefficient_mu 2.038
_exptl_absorpt_correction_T_max 0.7455
_exptl_absorpt_correction_T_min 0.5576
_exptl_absorpt_correction_type multi-scan
_exptl_absorpt_process_details
;
SADABS-2007/2 (Bruker,2007) was used for absorption correction.
wR2(int) was 0.0653 before and 0.0422 after correction.
The Ratio of minimum to maximum transmission is 0.7480.
The \l/2 correction factor is 0.0015.
;
_exptl_crystal_colour colourless
_exptl_crystal_colour_primary colourless
_exptl_crystal_density_diffrn 1.419
_exptl_crystal_description block
_exptl_crystal_F_000 1872
_exptl_crystal_size_max 0.61
_exptl_crystal_size_mid 0.21
_exptl_crystal_size_min 0.15
_refine_diff_density_max 0.977
_refine_diff_density_min -1.089
_refine_diff_density_rms 0.137
_refine_ls_extinction_method none
_refine_ls_goodness_of_fit_ref 1.123
_refine_ls_hydrogen_treatment constr
_refine_ls_matrix_type full
_refine_ls_number_parameters 248
_refine_ls_number_reflns 4584
_refine_ls_number_restraints 0
_refine_ls_restrained_S_all 1.123
_refine_ls_R_factor_all 0.0781
_refine_ls_R_factor_gt 0.0505
_refine_ls_shift/su_max 0.000
_refine_ls_shift/su_mean 0.000
_refine_ls_structure_factor_coef Fsqd
_refine_ls_weighting_details 'w=1/[\s^2^(Fo^2^)+(0.0300P)^2^+37.4786P] where P=(Fo^2^+2Fc^2^)/3'
_refine_ls_weighting_scheme calc
_refine_ls_wR_factor_gt 0.1088
_refine_ls_wR_factor_ref 0.1267
_reflns_Friedel_coverage 0.000
_reflns_number_gt 3392
_reflns_number_total 4584
_reflns_threshold_expression 'I > 2\s(I)'
_cod_data_source_file c7dt00471k1.cif
_cod_data_source_block 6
_cod_depositor_comments 'Adding full bibliography for 7042258--7042265.cif.'
_cod_database_code 7042263
_nottingham_internal_coll_name MGMBLL
_nottingham_internal_coll_number 11413
_nottingham_internal_coll_client MB/DLK
_nottingham_internal_coll_type hemisphere
_nottingham_internal_coll_frame_method \w
_nottingham_internal_coll_frame_time 30
_nottingham_internal_coll_frame_width 0.3
_nottingham_internal_coll_user MB
_nottingham_internal_coll_date 11/05/12
_nottingham_internal_coll_location NOTTS
_nottingham_internal_process_date 14/05/2012
_nottingham_internal_process_user MB
_nottingham_internal_solution_date 14/05/2012
_nottingham_internal_solution_user MB
_nottingham_internal_refinement_date 14/05/2012
_nottingham_internal_refinement_user MB
_nottingham_internal_self_archive_date 21/2/2014
_nottingham_internal_self_validation_date 18/02/2014
_nottingham_internal_self_validation_user MB
_nottingham_internal_validation_date 25/10/2016
_nottingham_internal_validation_user pczwl
_nottingham_internal_archive_date 25/10/2016
_shelx_shelxl_version_number 2016/6
_shelx_space_group_comment
;
The symmetry employed for this shelxl refinement is uniquely defined
by the following loop, which should always be used as a source of
symmetry information in preference to the above space-group names.
They are only intended as comments.
;
_olex2_refinement_description
;
1. Fixed Uiso
 At 1.2 times of:
  All C(H) groups, All C(H,H) groups
 At 1.5 times of:
  All C(H,H,H) groups
2.a Secondary CH2 refined with riding coordinates:
 C20(H20A,H20B), C22(H22A,H22B)
2.b Aromatic/amide H refined with riding coordinates:
 C2(H2), C3(H3), C4(H4), C9(H9), C10(H10), C11(H11), C12(H12), C13(H13),
 C15(H15), C16(H16), C17(H17), C18(H18), C19(H19)
2.c Idealised Me refined as rotating group:
 C7(H7A,H7B,H7C), C21(H21A,H21B,H21C), C23(H23A,H23B,H23C)
;
_olex2_computing_structure_refinement_long 'ShelXL (Sheldrick, 2008)'
_olex2_date_sample_data_collection 2012-05-11
_olex2_date_sample_submission 2012-04-20
_olex2_submission_special_instructions 'No special instructions were received'

loop_
_space_group_symop_operation_xyz
'x, y, z'
'-x, y, -z+1/2'
'x+1/2, y+1/2, z'
'-x+1/2, y+1/2, -z+1/2'
'-x, -y, -z'
'x, -y, z-1/2'
'-x+1/2, -y+1/2, -z'
'x+1/2, -y+1/2, z-1/2'

loop_
_atom_site_label
_atom_site_type_symbol
_atom_site_fract_x
_atom_site_fract_y
_atom_site_fract_z
_atom_site_U_iso_or_equiv
_atom_site_adp_type
_atom_site_occupancy
_atom_site_site_symmetry_order
_atom_site_calc_flag
_atom_site_refinement_flags_posn
_atom_site_refinement_flags_adp
_atom_site_refinement_flags_occupancy
Br1 Br 0.44794(3) -0.06268(3) 0.37122(2) 0.02490(14) Uani 1 1 d . . .
Si1 Si 0.70071(8) 0.07379(8) 0.29385(5) 0.0137(2) Uani 1 1 d . . .
Mg1 Mg 0.46301(9) 0.08482(9) 0.32020(7) 0.0135(3) Uani 1 1 d . . .
O1 O 0.4204(2) 0.16629(19) 0.39639(14) 0.0158(6) Uani 1 1 d . . .
N1 N 0.5907(2) 0.1205(2) 0.27690(16) 0.0117(7) Uani 1 1 d . . .
C1 C 0.5802(3) 0.2169(3) 0.28020(19) 0.0124(8) Uani 1 1 d . . .
C2 C 0.6480(3) 0.2679(3) 0.3110(2) 0.0152(8) Uani 1 1 d . . .
H2 H 0.699133 0.238804 0.332500 0.018 Uiso 1 1 calc R . .
C3 C 0.6445(3) 0.3613(3) 0.3119(2) 0.0191(9) Uani 1 1 d . . .
H3 H 0.692612 0.394161 0.333904 0.023 Uiso 1 1 calc R . .
C4 C 0.5727(3) 0.4049(3) 0.2814(2) 0.0166(9) Uani 1 1 d . . .
H4 H 0.571555 0.468307 0.281317 0.020 Uiso 1 1 calc R . .
C5 C 0.500000 0.3571(4) 0.250000 0.0136(12) Uani 1 2 d S T P
C6 C 0.500000 0.2605(4) 0.250000 0.0108(11) Uani 1 2 d S T P
C7 C 0.6880(3) -0.0490(3) 0.2890(2) 0.0186(9) Uani 1 1 d . . .
H7A H 0.666101 -0.065759 0.243502 0.028 Uiso 1 1 calc GR . .
H7B H 0.642773 -0.068924 0.322721 0.028 Uiso 1 1 calc GR . .
H7C H 0.748439 -0.077223 0.298093 0.028 Uiso 1 1 calc GR . .
C8 C 0.7851(3) 0.1171(3) 0.2287(2) 0.0151(8) Uani 1 1 d . . .
C9 C 0.7859(3) 0.0799(3) 0.1636(2) 0.0174(9) Uani 1 1 d . . .
H9 H 0.744117 0.032565 0.153200 0.021 Uiso 1 1 calc R . .
C10 C 0.8463(3) 0.1101(3) 0.1138(2) 0.0207(10) Uani 1 1 d . . .
H10 H 0.846696 0.082481 0.070397 0.025 Uiso 1 1 calc R . .
C11 C 0.9057(3) 0.1804(3) 0.1276(2) 0.0215(10) Uani 1 1 d . . .
H11 H 0.946413 0.201753 0.093450 0.026 Uiso 1 1 calc R . .
C12 C 0.9059(3) 0.2198(3) 0.1908(2) 0.0217(10) Uani 1 1 d . . .
H12 H 0.945966 0.268836 0.200175 0.026 Uiso 1 1 calc R . .
C13 C 0.8471(3) 0.1875(3) 0.2408(2) 0.0198(9) Uani 1 1 d . . .
H13 H 0.849027 0.213951 0.284609 0.024 Uiso 1 1 calc R . .
C14 C 0.7537(3) 0.0940(3) 0.3802(2) 0.0173(9) Uani 1 1 d . . .
C15 C 0.7052(3) 0.1225(3) 0.4369(2) 0.0221(10) Uani 1 1 d . . .
H15 H 0.641096 0.137551 0.432276 0.027 Uiso 1 1 calc R . .
C16 C 0.7472(4) 0.1295(4) 0.4996(2) 0.0286(11) Uani 1 1 d . . .
H16 H 0.712617 0.150160 0.537382 0.034 Uiso 1 1 calc R . .
C17 C 0.8399(4) 0.1066(3) 0.5075(2) 0.0276(11) Uani 1 1 d . . .
H17 H 0.868944 0.110744 0.550875 0.033 Uiso 1 1 calc R . .
C18 C 0.8904(3) 0.0775(3) 0.4523(2) 0.0270(11) Uani 1 1 d . . .
H18 H 0.954210 0.061851 0.457619 0.032 Uiso 1 1 calc R . .
C19 C 0.8479(3) 0.0713(3) 0.3897(2) 0.0210(9) Uani 1 1 d . . .
H19 H 0.883077 0.051235 0.351994 0.025 Uiso 1 1 calc R . .
C20 C 0.3624(3) 0.2452(3) 0.3878(2) 0.0177(9) Uani 1 1 d . . .
H20A H 0.302062 0.235223 0.410590 0.021 Uiso 1 1 calc R . .
H20B H 0.349468 0.254135 0.338847 0.021 Uiso 1 1 calc R . .
C21 C 0.4067(3) 0.3284(3) 0.4161(2) 0.0263(11) Uani 1 1 d . . .
H21A H 0.411249 0.323572 0.465626 0.039 Uiso 1 1 calc GR . .
H21B H 0.368470 0.380267 0.404007 0.039 Uiso 1 1 calc GR . .
H21C H 0.469210 0.335437 0.397194 0.039 Uiso 1 1 calc GR . .
C22 C 0.4397(3) 0.1420(3) 0.4671(2) 0.0195(9) Uani 1 1 d . . .
H22A H 0.471396 0.192500 0.489952 0.023 Uiso 1 1 calc R . .
H22B H 0.482725 0.090331 0.468031 0.023 Uiso 1 1 calc R . .
C23 C 0.3532(3) 0.1186(4) 0.5058(2) 0.0295(11) Uani 1 1 d . . .
H23A H 0.370591 0.098900 0.551557 0.044 Uiso 1 1 calc GR . .
H23B H 0.319898 0.070461 0.482228 0.044 Uiso 1 1 calc GR . .
H23C H 0.312863 0.171172 0.508689 0.044 Uiso 1 1 calc GR . .

loop_
_atom_site_aniso_label
_atom_site_aniso_U_11
_atom_site_aniso_U_22
_atom_site_aniso_U_33
_atom_site_aniso_U_23
_atom_site_aniso_U_13
_atom_site_aniso_U_12
Br1 0.0263(2) 0.0255(2) 0.0230(2) 0.0055(2) 0.00211(17) 0.0016(2)
Si1 0.0125(5) 0.0162(6) 0.0123(5) 0.0015(4) -0.0003(4) 0.0011(4)
Mg1 0.0136(7) 0.0166(7) 0.0102(6) 0.0004(5) 0.0010(5) 0.0007(5)
O1 0.0189(15) 0.0195(15) 0.0090(13) -0.0028(11) 0.0025(11) 0.0040(12)
N1 0.0135(17) 0.0108(17) 0.0109(16) 0.0000(13) 0.0012(13) -0.0007(13)
C1 0.0131(19) 0.016(2) 0.0079(18) 0.0011(15) 0.0020(15) 0.0005(16)
C2 0.017(2) 0.017(2) 0.012(2) 0.0009(16) -0.0002(16) -0.0011(17)
C3 0.014(2) 0.024(2) 0.019(2) -0.0061(18) -0.0008(17) -0.0034(18)
C4 0.020(2) 0.014(2) 0.015(2) -0.0016(16) 0.0018(17) -0.0028(17)
C5 0.018(3) 0.014(3) 0.009(3) 0.000 0.005(2) 0.000
C6 0.016(3) 0.010(3) 0.006(2) 0.000 0.000(2) 0.000
C7 0.021(2) 0.020(2) 0.015(2) 0.0053(17) 0.0012(17) 0.0044(18)
C8 0.013(2) 0.018(2) 0.015(2) 0.0020(16) -0.0008(16) 0.0044(16)
C9 0.015(2) 0.019(2) 0.017(2) 0.0031(17) 0.0002(16) 0.0037(17)
C10 0.021(2) 0.027(2) 0.015(2) 0.0047(18) 0.0040(17) 0.0071(19)
C11 0.015(2) 0.027(3) 0.022(2) 0.0085(19) 0.0047(18) 0.0016(18)
C12 0.015(2) 0.028(2) 0.022(2) 0.0056(19) -0.0002(18) -0.0030(19)
C13 0.017(2) 0.026(2) 0.017(2) -0.0013(18) -0.0022(17) 0.0019(18)
C14 0.023(2) 0.016(2) 0.014(2) 0.0008(16) 0.0005(17) -0.0016(17)
C15 0.020(2) 0.028(2) 0.019(2) 0.0045(19) 0.0013(18) -0.0002(19)
C16 0.035(3) 0.039(3) 0.011(2) -0.004(2) 0.0041(19) -0.007(2)
C17 0.036(3) 0.032(3) 0.014(2) 0.0042(19) -0.007(2) -0.011(2)
C18 0.024(2) 0.030(3) 0.027(2) 0.005(2) -0.0054(19) -0.003(2)
C19 0.019(2) 0.026(2) 0.019(2) 0.0054(19) -0.0032(17) 0.0016(19)
C20 0.016(2) 0.020(2) 0.017(2) 0.0002(17) 0.0019(17) 0.0029(17)
C21 0.034(3) 0.027(3) 0.018(2) -0.0012(19) -0.001(2) -0.004(2)
C22 0.021(2) 0.027(2) 0.011(2) 0.0014(17) -0.0022(17) 0.0040(19)
C23 0.025(3) 0.048(3) 0.015(2) 0.007(2) -0.0008(19) 0.004(2)

loop_
_atom_type_symbol
_atom_type_description
_atom_type_scat_dispersion_real
_atom_type_scat_dispersion_imag
_atom_type_scat_source
C C 0.0033 0.0016 'International Tables Vol C Tables 4.2.6.8 and 6.1.1.4'
H H 0.0000 0.0000 'International Tables Vol C Tables 4.2.6.8 and 6.1.1.4'
Br Br -0.2901 2.4595 'International Tables Vol C Tables 4.2.6.8 and 6.1.1.4'
Mg Mg 0.0486 0.0363 'International Tables Vol C Tables 4.2.6.8 and 6.1.1.4'
N N 0.0061 0.0033 'International Tables Vol C Tables 4.2.6.8 and 6.1.1.4'
O O 0.0106 0.0060 'International Tables Vol C Tables 4.2.6.8 and 6.1.1.4'
Si Si 0.0817 0.0704 'International Tables Vol C Tables 4.2.6.8 and 6.1.1.4'

loop_
_geom_angle_atom_site_label_1
_geom_angle_atom_site_label_2
_geom_angle_atom_site_label_3
_geom_angle
_geom_angle_site_symmetry_1
_geom_angle_site_symmetry_3
N1 Si1 C7 107.38(18) . .
N1 Si1 C8 108.28(17) . .
N1 Si1 C14 117.60(18) . .
C7 Si1 C8 111.70(19) . .
C7 Si1 C14 104.23(19) . .
C14 Si1 C8 107.66(19) . .
O1 Mg1 Br1 102.20(10) . .
O1 Mg1 N1 113.88(13) . 2_655
O1 Mg1 N1 114.61(14) . .
N1 Mg1 Br1 124.52(11) 2_655 .
N1 Mg1 Br1 118.68(11) . .
N1 Mg1 N1 83.15(15) . 2_655
C20 O1 Mg1 125.3(2) . .
C20 O1 C22 114.6(3) . .
C22 O1 Mg1 119.9(2) . .
Si1 N1 Mg1 127.41(18) . .
Si1 N1 Mg1 112.91(17) . 2_655
Mg1 N1 Mg1 89.47(14) . 2_655
C1 N1 Si1 118.8(3) . .
C1 N1 Mg1 98.3(2) . .
C1 N1 Mg1 104.7(2) . 2_655
C2 C1 N1 120.0(4) . .
C2 C1 C6 119.2(4) . .
C6 C1 N1 120.9(4) . .
C1 C2 H2 118.8 . .
C1 C2 C3 122.4(4) . .
C3 C2 H2 118.8 . .
C2 C3 H3 119.9 . .
C4 C3 C2 120.3(4) . .
C4 C3 H3 119.9 . .
C3 C4 H4 119.8 . .
C3 C4 C5 120.5(4) . .
C5 C4 H4 119.8 . .
C4 C5 C4 118.6(5) 2_655 .
C4 C5 C6 120.7(3) 2_655 .
C4 C5 C6 120.7(3) . .
C1 C6 C1 126.3(5) 2_655 .
C1 C6 C5 116.9(2) . .
C1 C6 C5 116.9(2) 2_655 .
Si1 C7 H7A 109.5 . .
Si1 C7 H7B 109.5 . .
Si1 C7 H7C 109.5 . .
H7A C7 H7B 109.5 . .
H7A C7 H7C 109.5 . .
H7B C7 H7C 109.5 . .
C9 C8 Si1 119.8(3) . .
C9 C8 C13 116.6(4) . .
C13 C8 Si1 123.6(3) . .
C8 C9 H9 119.1 . .
C10 C9 C8 121.8(4) . .
C10 C9 H9 119.1 . .
C9 C10 H10 120.1 . .
C11 C10 C9 119.8(4) . .
C11 C10 H10 120.1 . .
C10 C11 H11 120.0 . .
C12 C11 C10 120.1(4) . .
C12 C11 H11 120.0 . .
C11 C12 H12 120.2 . .
C11 C12 C13 119.7(4) . .
C13 C12 H12 120.2 . .
C8 C13 H13 119.0 . .
C12 C13 C8 122.0(4) . .
C12 C13 H13 119.0 . .
C15 C14 Si1 125.1(3) . .
C15 C14 C19 117.1(4) . .
C19 C14 Si1 117.5(3) . .
C14 C15 H15 119.1 . .
C16 C15 C14 121.9(4) . .
C16 C15 H15 119.1 . .
C15 C16 H16 120.1 . .
C15 C16 C17 119.8(4) . .
C17 C16 H16 120.1 . .
C16 C17 H17 120.0 . .
C16 C17 C18 120.0(4) . .
C18 C17 H17 120.0 . .
C17 C18 H18 120.1 . .
C19 C18 C17 119.8(5) . .
C19 C18 H18 120.1 . .
C14 C19 H19 119.3 . .
C18 C19 C14 121.4(4) . .
C18 C19 H19 119.3 . .
O1 C20 H20A 109.0 . .
O1 C20 H20B 109.0 . .
O1 C20 C21 113.0(4) . .
H20A C20 H20B 107.8 . .
C21 C20 H20A 109.0 . .
C21 C20 H20B 109.0 . .
C20 C21 H21A 109.5 . .
C20 C21 H21B 109.5 . .
C20 C21 H21C 109.5 . .
H21A C21 H21B 109.5 . .
H21A C21 H21C 109.5 . .
H21B C21 H21C 109.5 . .
O1 C22 H22A 109.0 . .
O1 C22 H22B 109.0 . .
O1 C22 C23 113.0(4) . .
H22A C22 H22B 107.8 . .
C23 C22 H22A 109.0 . .
C23 C22 H22B 109.0 . .
C22 C23 H23A 109.5 . .
C22 C23 H23B 109.5 . .
C22 C23 H23C 109.5 . .
H23A C23 H23B 109.5 . .
H23A C23 H23C 109.5 . .
H23B C23 H23C 109.5 . .

loop_
_geom_bond_atom_site_label_1
_geom_bond_atom_site_label_2
_geom_bond_distance
_geom_bond_site_symmetry_2
Br1 Mg1 2.4389(16) .
Si1 N1 1.756(3) .
Si1 C7 1.851(4) .
Si1 C8 1.888(4) .
Si1 C14 1.883(4) .
Mg1 O1 2.033(3) .
Mg1 N1 2.126(4) 2_655
Mg1 N1 2.097(4) .
O1 C20 1.455(5) .
O1 C22 1.464(5) .
N1 C1 1.453(5) .
C1 C2 1.375(6) .
C1 C6 1.447(5) .
C2 H2 0.9500 .
C2 C3 1.400(6) .
C3 H3 0.9500 .
C3 C4 1.356(6) .
C4 H4 0.9500 .
C4 C5 1.405(5) .
C5 C6 1.448(8) .
C7 H7A 0.9800 .
C7 H7B 0.9800 .
C7 H7C 0.9800 .
C8 C9 1.398(6) .
C8 C13 1.398(6) .
C9 H9 0.9500 .
C9 C10 1.391(6) .
C10 H10 0.9500 .
C10 C11 1.380(7) .
C11 H11 0.9500 .
C11 C12 1.380(6) .
C12 H12 0.9500 .
C12 C13 1.390(6) .
C13 H13 0.9500 .
C14 C15 1.390(6) .
C14 C19 1.405(6) .
C15 H15 0.9500 .
C15 C16 1.374(6) .
C16 H16 0.9500 .
C16 C17 1.381(7) .
C17 H17 0.9500 .
C17 C18 1.383(7) .
C18 H18 0.9500 .
C18 C19 1.375(6) .
C19 H19 0.9500 .
C20 H20A 0.9900 .
C20 H20B 0.9900 .
C20 C21 1.504(6) .
C21 H21A 0.9800 .
C21 H21B 0.9800 .
C21 H21C 0.9800 .
C22 H22A 0.9900 .
C22 H22B 0.9900 .
C22 C23 1.502(6) .
C23 H23A 0.9800 .
C23 H23B 0.9800 .
C23 H23C 0.9800 .

loop_
_geom_torsion_atom_site_label_1
_geom_torsion_atom_site_label_2
_geom_torsion_atom_site_label_3
_geom_torsion_atom_site_label_4
_geom_torsion
_geom_torsion_site_symmetry_1
_geom_torsion_site_symmetry_4
Si1 N1 C1 C2 -15.0(5) . .
Si1 N1 C1 C6 163.6(2) . .
Si1 C8 C9 C10 179.4(3) . .
Si1 C8 C13 C12 -177.6(3) . .
Si1 C14 C15 C16 175.1(4) . .
Si1 C14 C19 C18 -175.0(4) . .
Mg1 O1 C20 C21 -123.7(3) . .
Mg1 O1 C22 C23 -111.7(4) . .
Mg1 N1 C1 C2 126.3(3) . .
Mg1 N1 C1 C2 -142.1(3) 2_655 .
Mg1 N1 C1 C6 -55.2(3) . .
Mg1 N1 C1 C6 36.5(4) 2_655 .
N1 Si1 C8 C9 -79.1(4) . .
N1 Si1 C8 C13 99.3(4) . .
N1 Si1 C14 C15 17.4(5) . .
N1 Si1 C14 C19 -168.4(3) . .
N1 C1 C2 C3 175.8(4) . .
N1 C1 C6 C1 5.9(2) . 2_655
N1 C1 C6 C5 -174.1(2) . .
C1 C2 C3 C4 -0.3(7) . .
C2 C1 C6 C1 -175.6(4) . 2_655
C2 C1 C6 C5 4.4(4) . .
C2 C3 C4 C5 1.5(6) . .
C3 C4 C5 C4 -179.5(4) . 2_655
C3 C4 C5 C6 0.5(4) . .
C4 C5 C6 C1 -3.4(3) 2_655 2_655
C4 C5 C6 C1 176.6(3) 2_655 .
C4 C5 C6 C1 -3.4(3) . .
C4 C5 C6 C1 176.6(3) . 2_655
C6 C1 C2 C3 -2.7(6) . .
C7 Si1 N1 Mg1 -59.4(2) . 2_655
C7 Si1 N1 Mg1 48.7(3) . .
C7 Si1 N1 C1 177.6(3) . .
C7 Si1 C8 C9 39.0(4) . .
C7 Si1 C8 C13 -142.7(4) . .
C7 Si1 C14 C15 -101.3(4) . .
C7 Si1 C14 C19 72.9(4) . .
C8 Si1 N1 Mg1 61.4(2) . 2_655
C8 Si1 N1 Mg1 169.5(2) . .
C8 Si1 N1 C1 -61.7(3) . .
C8 Si1 C14 C15 139.9(4) . .
C8 Si1 C14 C19 -45.9(4) . .
C8 C9 C10 C11 -1.8(6) . .
C9 C8 C13 C12 0.8(6) . .
C9 C10 C11 C12 0.8(7) . .
C10 C11 C12 C13 1.0(7) . .
C11 C12 C13 C8 -1.8(7) . .
C13 C8 C9 C10 1.0(6) . .
C14 Si1 N1 Mg1 -176.37(17) . 2_655
C14 Si1 N1 Mg1 -68.3(3) . .
C14 Si1 N1 C1 60.5(3) . .
C14 Si1 C8 C9 152.8(3) . .
C14 Si1 C8 C13 -28.9(4) . .
C14 C15 C16 C17 -1.1(7) . .
C15 C14 C19 C18 -0.4(7) . .
C15 C16 C17 C18 0.7(8) . .
C16 C17 C18 C19 -0.2(7) . .
C17 C18 C19 C14 0.0(7) . .
C19 C14 C15 C16 0.9(7) . .
C20 O1 C22 C23 62.4(5) . .
C22 O1 C20 C21 62.6(4) . .
